data_2202878
loop_
_publ_author_name
'Fettinger, James C.'
'Burnett, Christopher A.'
'Isaacs, Lyle'

_publ_section_title
;
 Glycoluril diamide dihydrate
;
_journal_issue 12
_journal_name_full 'Acta Crystallographica Section E'
_journal_page_first o1927
_journal_page_last o1929
_journal_paper_doi 10.1107/S1600536803025224
_journal_volume 59
_journal_year 2003
_chemical_formula_iupac 'C14 H20 N6 O8, 2H2 O'
_chemical_formula_moiety 'C14 H20 N6 O8, 2H2 O'
_chemical_formula_sum 'C14 H24 N6 O10'
_chemical_formula_weight 436.39
_chemical_melting_point .276E-276
_chemical_name_common 'Glycoluril Diamide'
_chemical_name_systematic
;
cis-N,N'-bis(2-hydroxyethyl)-4,8-dioxo-2,6-dioxa-3a,4a,7a,8a-
tetraazacyclopenta[def]fluorene-8b,8c-dicarboxamide dihydrate
;
_space_group_IT_number 15
_symmetry_cell_setting monoclinic
_symmetry_space_group_name_Hall '-C 2yc'
_symmetry_space_group_name_H-M 'C 1 2/c 1'
_atom_sites_solution_hydrogens geom
_atom_sites_solution_primary direct
_atom_sites_solution_secondary difmap
_audit_creation_method SHELXL-97
_cell_angle_alpha 90.00
_cell_angle_beta 93.5870(10)
_cell_angle_gamma 90.00
_cell_formula_units_Z 8
_cell_length_a 28.0466(14)
_cell_length_b 9.0833(4)
_cell_length_c 14.7948(7)
_cell_measurement_reflns_used 7457
_cell_measurement_temperature 203(2)
_cell_measurement_theta_max 30.019
_cell_measurement_theta_min 2.358
_cell_volume 3761.7(3)
_computing_cell_refinement SMART
_computing_data_collection 'SMART (Bruker, 1997)'
_computing_data_reduction 'SAINT (Bruker, 1997)'
_computing_molecular_graphics 'SHELXTL (Sheldrick, 1994)'
_computing_publication_material SHELXTL
_computing_structure_refinement 'SHELXL97 (Sheldrick, 1997)'
_computing_structure_solution 'SHELXS97 (Sheldrick, 1997)'
_diffrn_ambient_temperature 203(2)
_diffrn_measured_fraction_theta_full 0.998
_diffrn_measured_fraction_theta_max 0.998
_diffrn_measurement_device_type 'Bruker SMART CCD area-detector'
_diffrn_measurement_method '\f and \w'
_diffrn_radiation_monochromator graphite
_diffrn_radiation_source 'fine-focus sealed tube'
_diffrn_radiation_type MoK\a
_diffrn_radiation_wavelength 0.71073
_diffrn_reflns_av_R_equivalents 0.0184
_diffrn_reflns_av_sigmaI/netI 0.0102
_diffrn_reflns_limit_h_max 39
_diffrn_reflns_limit_h_min -38
_diffrn_reflns_limit_k_max 12
_diffrn_reflns_limit_k_min -12
_diffrn_reflns_limit_l_max 20
_diffrn_reflns_limit_l_min -20
_diffrn_reflns_number 36186
_diffrn_reflns_theta_full 30.00
_diffrn_reflns_theta_max 30.00
_diffrn_reflns_theta_min 2.36
_diffrn_standards_number 0
_exptl_absorpt_coefficient_mu 0.132
_exptl_absorpt_correction_T_max 0.9544
_exptl_absorpt_correction_T_min 0.9377
_exptl_absorpt_correction_type multi-scan
_exptl_absorpt_process_details '(Blessing, 1995)'
_exptl_crystal_colour Colorless
_exptl_crystal_density_diffrn 1.541
_exptl_crystal_density_method 'not measured'
_exptl_crystal_description Block
_exptl_crystal_F_000 1840
_exptl_crystal_size_max 0.50
_exptl_crystal_size_mid 0.42
_exptl_crystal_size_min 0.36
_refine_diff_density_max 0.374
_refine_diff_density_min -0.213
_refine_ls_extinction_method none
_refine_ls_goodness_of_fit_ref 1.053
_refine_ls_hydrogen_treatment refall
_refine_ls_matrix_type full
_refine_ls_number_parameters 380
_refine_ls_number_reflns 5486
_refine_ls_number_restraints 1
_refine_ls_restrained_S_all 1.053
_refine_ls_R_factor_all 0.0375
_refine_ls_R_factor_gt 0.0338
_refine_ls_shift/su_max 0.001
_refine_ls_shift/su_mean 0.000
_refine_ls_structure_factor_coef Fsqd
_refine_ls_weighting_details 'calc w = 1/[\s^2^(Fo^2^)+(0.0609P)^2^+1.3549P] where P = (Fo^2^+2Fc^2^)/3'
_refine_ls_weighting_scheme calc
_refine_ls_wR_factor_gt 0.0953
_refine_ls_wR_factor_ref 0.0985
_reflns_number_gt 4948
_reflns_number_total 5486
_reflns_threshold_expression I>2\s(I)
_cod_data_source_file om6191.cif
_cod_data_source_block I
_cod_depositor_comments
;
The following automatic conversions were performed:
'_symmetry_cell_setting' value 'Monoclinic' changed to 'monoclinic'
according to '/home/saulius/struct/CIF-dictionaries/cif_core.dic'
dictionary named 'cif_core.dic' version 2.4.1 from 2010-06-29.

Automatic conversion script
Id: cif_fix_enum 1527 2010-12-29 10:47:43Z saulius 

The following automatic conversions were performed:

'_symmetry_cell_setting' value 'Monoclinic' changed to 'monoclinic'
according to /home/saulius/struct/CIF-dictionaries/cif_core.dic
dictionary named 'cif_core.dic' version 2.4.1 from 2010-06-29.

Automatic conversion script
Id: cif_fix_values 1715 2011-07-08 13:25:40Z adriana 
;
_cod_original_sg_symbol_H-M 'C 2/c'
_cod_database_code 2202878
_cod_database_fobs_code 2202878

loop_
_symmetry_equiv_pos_as_xyz
'x, y, z'
'-x, y, -z+1/2'
'x+1/2, y+1/2, z'
'-x+1/2, y+1/2, -z+1/2'
'-x, -y, -z'
'x, -y, z-1/2'
'-x+1/2, -y+1/2, -z'
'x+1/2, -y+1/2, z-1/2'

loop_
_atom_site_label
_atom_site_fract_x
_atom_site_fract_y
_atom_site_fract_z
_atom_site_U_iso_or_equiv
_atom_site_adp_type
_atom_site_calc_flag
_atom_site_refinement_flags
_atom_site_occupancy
_atom_site_disorder_assembly
_atom_site_disorder_group
_atom_site_type_symbol
C1 0.37387(3) 0.73850(8) 0.20556(5) 0.02968(15) Uani d . 1 . . C
H1A 0.3687(4) 0.8381(12) 0.2322(7) 0.033(2) Uiso d . 1 . . H
H1B 0.3961(4) 0.6827(12) 0.2433(7) 0.033(3) Uiso d . 1 . . H
C1A 0.36365(2) 0.82417(7) 0.04842(4) 0.01743(11) Uani d . 1 . . C
C1B 0.36353(2) 0.99363(7) 0.05670(4) 0.01916(11) Uani d . 1 . . C
C1C 0.31877(3) 1.22183(7) 0.04106(5) 0.02681(14) Uani d . 1 . . C
H1C1 0.3482(4) 1.2584(12) 0.0211(7) 0.034(3) Uiso d . 1 . . H
H1C2 0.2935(4) 1.2537(12) -0.0015(8) 0.035(3) Uiso d . 1 . . H
C1D 0.31140(3) 1.28008(9) 0.13520(6) 0.03378(17) Uani d . 1 . . C
H1D1 0.3152(5) 1.3893(16) 0.1313(8) 0.051(3) Uiso d . 1 . . H
H1D2 0.3352(4) 1.2357(13) 0.1802(8) 0.039(3) Uiso d . 1 . . H
N1 0.39522(2) 0.75929(6) 0.11942(4) 0.02266(11) Uani d . 1 . . N
H1 0.2954(4) 1.0098(12) 0.0280(7) 0.030(2) Uiso d . 1 . . H
N1B 0.32192(2) 1.06079(6) 0.03901(4) 0.02215(11) Uani d . 1 . . N
O1B 0.401717(18) 1.05661(6) 0.07650(4) 0.02667(11) Uani d . 1 . . O
O1D 0.26446(2) 1.24984(7) 0.16287(5) 0.03978(14) Uani d . 1 . . O
H1D 0.2673(5) 1.1691(17) 0.1967(9) 0.061(4) Uiso d . 1 . . H
C2 0.42251(2) 0.64749(7) 0.08476(5) 0.02391(13) Uani d . 1 . . C
C2A 0.38407(2) 0.76428(7) -0.04118(4) 0.01754(11) Uani d . 1 . . C
C2B 0.40204(2) 0.88509(7) -0.10424(4) 0.01984(12) Uani d . 1 . . C
C2C 0.47016(2) 1.03136(8) -0.14385(5) 0.02559(14) Uani d . 1 . . C
H2C1 0.5046(4) 1.0167(12) -0.1388(7) 0.034(3) Uiso d . 1 . . H
H2C2 0.4596(3) 1.0240(11) -0.2064(7) 0.027(2) Uiso d . 1 . . H
C2D 0.45767(3) 1.18258(8) -0.10800(5) 0.02645(14) Uani d . 1 . . C
H2D1 0.4236(4) 1.1977(12) -0.1169(7) 0.028(2) Uiso d . 1 . . H
H2D2 0.4739(4) 1.2562(12) -0.1432(7) 0.036(3) Uiso d . 1 . . H
N2 0.421982(19) 0.66524(6) -0.00784(4) 0.02127(11) Uani d . 1 . . N
H2 0.4664(3) 0.8642(11) -0.0558(7) 0.027(2) Uiso d . 1 . . H
N2B 0.44844(2) 0.91279(6) -0.09413(4) 0.02098(11) Uani d . 1 . . N
O2 0.44511(2) 0.55537(7) 0.12906(4) 0.03598(13) Uani d . 1 . . O
O2B 0.373452(19) 0.95101(6) -0.15631(4) 0.02966(11) Uani d . 1 . . O
O2D 0.472674(18) 1.20134(6) -0.01472(4) 0.02756(11) Uani d . 1 . . O
H2D 0.4511(5) 1.1625(15) 0.0157(9) 0.051(3) Uiso d . 1 . . H
C3 0.43325(3) 0.54469(8) -0.06786(5) 0.02801(15) Uani d . 1 . . C
H3A 0.4541(4) 0.4789(12) -0.0366(7) 0.032(3) Uiso d . 1 . . H
H3B 0.4483(4) 0.5860(12) -0.1208(7) 0.028(2) Uiso d . 1 . . H
O3 0.39071(2) 0.46702(6) -0.09657(4) 0.02993(12) Uani d . 1 . . O
C4 0.35748(3) 0.56383(8) -0.14330(5) 0.02778(14) Uani d . 1 . . C
H4A 0.3723(4) 0.6034(12) -0.1944(7) 0.033(3) Uiso d . 1 . . H
H4B 0.3289(4) 0.5091(12) -0.1622(7) 0.032(3) Uiso d . 1 . . H
N4 0.344093(19) 0.68254(6) -0.08385(4) 0.02019(11) Uani d . 1 . . N
C5 0.30976(2) 0.65630(7) -0.02198(4) 0.01972(12) Uani d . 1 . . C
N5 0.316242(19) 0.75896(6) 0.04700(4) 0.01950(10) Uani d . 1 . . N
O5 0.278291(18) 0.56426(6) -0.02931(4) 0.02762(11) Uani d . 1 . . O
C6 0.29695(3) 0.73536(8) 0.13479(5) 0.02634(14) Uani d . 1 . . C
H6A 0.2677(4) 0.6758(12) 0.1254(7) 0.032(2) Uiso d . 1 . . H
H6B 0.2905(4) 0.8348(12) 0.1603(7) 0.032(2) Uiso d . 1 . . H
O6 0.33038(2) 0.65772(6) 0.19346(3) 0.03059(12) Uani d . 1 . . O
O11 0.27876(2) 1.01451(7) 0.28387(4) 0.03447(13) Uani d . 1 . . O
H11A 0.2680(5) 0.9293(17) 0.3039(9) 0.058(4) Uiso d . 1 . . H
H11B 0.3074(5) 1.0239(16) 0.3112(9) 0.052(3) Uiso d . 1 . . H
O12 0.43904(7) 0.27734(18) 0.21124(11) 0.0464(4) Uani d P 0.50 A 1 O
H12A 0.4483(7) 0.3599(19) 0.1832(12) 0.090(6) Uiso d P 0.50 B 1 H
H12B 0.4239(10) 0.203(3) 0.1746(19) 0.060(8) Uiso d P 0.50 C 1 H
O13 0.45914(9) 0.2781(3) 0.22596(18) 0.0769(7) Uani d PD 0.50 D 2 O
H13A 0.4483(7) 0.3599(19) 0.1832(12) 0.090(6) Uiso d PD 0.50 E 2 H
H13B 0.4951(8) 0.296(3) 0.234(3) 0.088(11) Uiso d PD 0.50 F 2 H

loop_
_atom_site_aniso_label
_atom_site_aniso_U_11
_atom_site_aniso_U_22
_atom_site_aniso_U_33
_atom_site_aniso_U_12
_atom_site_aniso_U_13
_atom_site_aniso_U_23
C1 0.0427(4) 0.0266(3) 0.0194(3) -0.0040(3) -0.0012(3) 0.0008(2)
C1A 0.0181(2) 0.0149(2) 0.0193(2) -0.00134(19) 0.00075(19) 0.00037(19)
C1B 0.0216(3) 0.0157(2) 0.0204(2) -0.0014(2) 0.0035(2) -0.0008(2)
C1C 0.0280(3) 0.0157(3) 0.0370(3) 0.0016(2) 0.0043(3) 0.0025(2)
C1D 0.0387(4) 0.0206(3) 0.0418(4) 0.0010(3) 0.0008(3) -0.0067(3)
N1 0.0266(3) 0.0199(2) 0.0208(2) 0.0001(2) -0.0037(2) 0.00176(19)
N1B 0.0213(2) 0.0157(2) 0.0295(3) -0.00040(19) 0.0023(2) -0.00048(19)
O1B 0.0217(2) 0.0209(2) 0.0374(3) -0.00485(17) 0.00208(19) -0.00279(19)
O1D 0.0442(3) 0.0344(3) 0.0420(3) 0.0113(3) 0.0123(3) 0.0017(2)
C2 0.0224(3) 0.0190(3) 0.0296(3) -0.0012(2) -0.0038(2) 0.0034(2)
C2A 0.0168(2) 0.0153(2) 0.0206(2) 0.00091(19) 0.00126(19) 0.00061(19)
C2B 0.0208(3) 0.0174(2) 0.0216(3) 0.0017(2) 0.0040(2) 0.0012(2)
C2C 0.0244(3) 0.0231(3) 0.0300(3) -0.0014(2) 0.0079(2) 0.0051(2)
C2D 0.0267(3) 0.0206(3) 0.0317(3) -0.0012(2) -0.0006(3) 0.0054(2)
N2 0.0193(2) 0.0167(2) 0.0278(3) 0.00337(18) 0.00147(19) 0.00249(19)
N2B 0.0198(2) 0.0188(2) 0.0247(2) 0.00124(19) 0.00396(19) 0.00348(19)
O2 0.0381(3) 0.0282(3) 0.0403(3) 0.0074(2) -0.0084(2) 0.0100(2)
O2B 0.0245(2) 0.0306(2) 0.0336(3) 0.0023(2) -0.00060(19) 0.0124(2)
O2D 0.0233(2) 0.0267(2) 0.0323(2) -0.00401(19) -0.00067(19) 0.0022(2)
C3 0.0264(3) 0.0201(3) 0.0381(4) 0.0058(2) 0.0064(3) -0.0015(3)
O3 0.0334(3) 0.0185(2) 0.0380(3) 0.00239(19) 0.0035(2) -0.00552(19)
C4 0.0327(3) 0.0251(3) 0.0255(3) 0.0016(3) 0.0017(3) -0.0075(2)
N4 0.0202(2) 0.0189(2) 0.0214(2) -0.00102(19) 0.00079(18) -0.00319(18)
C5 0.0186(2) 0.0167(2) 0.0236(3) 0.0002(2) -0.0005(2) 0.0001(2)
N5 0.0197(2) 0.0170(2) 0.0221(2) -0.00359(18) 0.00423(18) -0.00121(18)
O5 0.0229(2) 0.0229(2) 0.0369(3) -0.00644(18) 0.00028(19) -0.00313(19)
C6 0.0311(3) 0.0235(3) 0.0255(3) -0.0035(3) 0.0100(2) 0.0012(2)
O6 0.0423(3) 0.0253(2) 0.0246(2) -0.0051(2) 0.0048(2) 0.00526(19)
O11 0.0263(2) 0.0308(3) 0.0464(3) -0.0006(2) 0.0028(2) 0.0013(2)
O12 0.0656(10) 0.0345(7) 0.0386(7) -0.0124(7) 0.0002(7) 0.0005(5)
O13 0.0775(15) 0.0603(11) 0.0912(16) -0.0139(11) -0.0077(12) 0.0333(11)

loop_
_atom_type_symbol
_atom_type_description
_atom_type_scat_dispersion_real
_atom_type_scat_dispersion_imag
_atom_type_scat_source
C C 0.0033 0.0016 'International Tables Vol C Tables 4.2.6.8 and 6.1.1.4'
H H 0.0000 0.0000 'International Tables Vol C Tables 4.2.6.8 and 6.1.1.4'
N N 0.0061 0.0033 'International Tables Vol C Tables 4.2.6.8 and 6.1.1.4'
O O 0.0106 0.0060 'International Tables Vol C Tables 4.2.6.8 and 6.1.1.4'

loop_
_geom_angle_atom_site_label_1
_geom_angle_atom_site_label_2
_geom_angle_atom_site_label_3
_geom_angle
_geom_angle_publ_flag
O6 C1 N1 110.67(6) ?
O6 C1 H1A 111.7(6) ?
N1 C1 H1A 107.8(6) ?
O6 C1 H1B 108.8(7) ?
N1 C1 H1B 107.0(6) ?
H1A C1 H1B 110.8(9) ?
N5 C1A N1 111.09(5) ?
N5 C1A C1B 113.62(5) ?
N1 C1A C1B 110.52(5) ?
N5 C1A C2A 103.16(5) ?
N1 C1A C2A 103.35(5) ?
C1B C1A C2A 114.47(5) ?
O1B C1B N1B 124.96(6) ?
O1B C1B C1A 118.37(6) ?
N1B C1B C1A 116.64(5) ?
N1B C1C C1D 112.28(6) ?
N1B C1C H1C1 106.7(7) ?
C1D C1C H1C1 109.5(7) ?
N1B C1C H1C2 109.2(7) ?
C1D C1C H1C2 111.0(7) ?
H1C1 C1C H1C2 108.0(9) ?
O1D C1D C1C 112.14(7) ?
O1D C1D H1D1 108.1(7) ?
C1C C1D H1D1 105.8(7) ?
O1D C1D H1D2 108.8(7) ?
C1C C1D H1D2 110.3(7) ?
H1D1 C1D H1D2 111.7(10) ?
C2 N1 C1 119.69(6) yes
C2 N1 C1A 110.74(5) yes
C1 N1 C1A 114.82(6) yes
C1B N1B C1C 120.49(6) ?
C1B N1B H1 121.0(7) ?
C1C N1B H1 118.5(7) ?
C1D O1D H1D 105.6(9) ?
O2 C2 N2 126.07(7) ?
O2 C2 N1 125.78(7) ?
N2 C2 N1 108.02(5) ?
N2 C2A N4 111.00(5) ?
N2 C2A C2B 112.62(5) ?
N4 C2A C2B 111.83(5) ?
N2 C2A C1A 103.01(5) ?
N4 C2A C1A 103.33(5) ?
C2B C2A C1A 114.38(5) ?
O2B C2B N2B 125.08(6) ?
O2B C2B C2A 119.91(6) ?
N2B C2B C2A 114.96(5) ?
N2B C2C C2D 112.23(6) ?
N2B C2C H2C1 107.7(7) ?
C2D C2C H2C1 110.2(7) ?
N2B C2C H2C2 108.8(6) ?
C2D C2C H2C2 109.7(6) ?
H2C1 C2C H2C2 108.1(9) ?
O2D C2D C2C 112.61(6) ?
O2D C2D H2D1 110.2(6) ?
C2C C2D H2D1 109.1(6) ?
O2D C2D H2D2 108.3(6) ?
C2C C2D H2D2 107.8(7) ?
H2D1 C2D H2D2 108.7(9) ?
C2 N2 C2A 111.80(5) yes
C2 N2 C3 121.90(6) yes
C2A N2 C3 116.10(5) yes
C2B N2B C2C 121.43(6) ?
C2B N2B H2 120.6(7) ?
C2C N2B H2 117.9(7) ?
C2D O2D H2D 106.6(8) ?
O3 C3 N2 110.10(6) ?
O3 C3 H3A 108.4(7) ?
N2 C3 H3A 109.4(7) ?
O3 C3 H3B 110.1(6) ?
N2 C3 H3B 108.5(6) ?
H3A C3 H3B 110.3(9) ?
C3 O3 C4 110.35(6) ?
O3 C4 N4 110.41(6) ?
O3 C4 H4A 108.2(6) ?
N4 C4 H4A 109.9(7) ?
O3 C4 H4B 109.1(6) ?
N4 C4 H4B 108.3(6) ?
H4A C4 H4B 111.0(9) ?
C5 N4 C4 119.10(6) yes
C5 N4 C2A 110.39(5) yes
C4 N4 C2A 114.79(5) yes
O5 C5 N5 126.12(6) ?
O5 C5 N4 126.03(6) ?
N5 C5 N4 107.77(5) ?
C5 N5 C6 121.31(5) yes
C5 N5 C1A 111.24(5) yes
C6 N5 C1A 115.99(5) yes
O6 C6 N5 110.47(6) ?
O6 C6 H6A 109.0(6) ?
N5 C6 H6A 107.9(6) ?
O6 C6 H6B 110.2(6) ?
N5 C6 H6B 106.9(6) ?
H6A C6 H6B 112.3(9) ?
C6 O6 C1 110.32(5) ?
H11A O11 H11B 104.5(13) ?
H12A O12 H12B 117(2) ?
H13A O13 H13B 102(2) ?

loop_
_geom_bond_atom_site_label_1
_geom_bond_atom_site_label_2
_geom_bond_site_symmetry_2
_geom_bond_distance
_geom_bond_publ_flag
C1 O6 . 1.4250(10) ?
C1 N1 . 1.4540(9) ?
C1 H1A . 1.001(11) ?
C1 H1B . 0.956(11) ?
C1A N5 . 1.4545(8) yes
C1A N1 . 1.4555(8) yes
C1A C1B . 1.5441(8) ?
C1A C2A . 1.5736(8) yes
C1B O1B . 1.2332(8) ?
C1B N1B . 1.3285(8) ?
C1C N1B . 1.4659(9) ?
C1C C1D . 1.5161(11) ?
C1C H1C1 . 0.953(11) ?
C1C H1C2 . 0.964(11) ?
C1D O1D . 1.4297(11) ?
C1D H1D1 . 0.999(14) ?
C1D H1D2 . 0.998(11) ?
N1 C2 . 1.3889(9) yes
N1B H1 . 0.882(11) ?
O1D H1D . 0.888(15) ?
C2 O2 . 1.2164(9) yes
C2 N2 . 1.3787(9) yes
C2A N2 . 1.4551(8) yes
C2A N4 . 1.4555(8) yes
C2A C2B . 1.5452(9) ?
C2B O2B . 1.2319(8) ?
C2B N2B . 1.3247(8) ?
C2C N2B . 1.4588(9) ?
C2C C2D . 1.5212(10) ?
C2C H2C1 . 0.973(11) ?
C2C H2C2 . 0.957(10) ?
C2D O2D . 1.4277(9) ?
C2D H2D1 . 0.965(10) ?
C2D H2D2 . 0.978(11) ?
N2 C3 . 1.4568(9) ?
N2B H2 . 0.857(10) ?
O2D H2D . 0.853(14) ?
C3 O3 . 1.4277(9) ?
C3 H3A . 0.938(11) ?
C3 H3B . 0.988(10) ?
O3 C4 . 1.4281(9) ?
C4 N4 . 1.4555(9) ?
C4 H4A . 0.955(11) ?
C4 H4B . 0.969(11) ?
N4 C5 . 1.3900(8) yes
C5 O5 . 1.2156(8) yes
C5 N5 . 1.3860(8) yes
N5 C6 . 1.4539(9) ?
C6 O6 . 1.4241(9) ?
C6 H6A . 0.985(11) ?
C6 H6B . 1.000(11) ?
O11 H11A . 0.888(15) ?
O11 H11B . 0.881(13) ?
O12 H12A . 0.903(17) ?
O12 H12B . 0.95(3) ?
O13 H13A . 1.010(16) ?
O13 H13B . 1.02(2) ?

loop_
_geom_hbond_atom_site_label_D
_geom_hbond_atom_site_label_H
_geom_hbond_atom_site_label_A
_geom_hbond_site_symmetry_A
_geom_hbond_distance_DH
_geom_hbond_distance_HA
_geom_hbond_distance_DA
_geom_hbond_angle_DHA
O11 H11B O2B 6_576 0.881(13) 1.898(14) 2.7642(8) 167.4(13)
O11 H11A O1D 4_545 0.888(15) 1.945(15) 2.8264(9) 171.3(13)
N2B H2 O2D 5_675 0.857(10) 2.035(10) 2.8491(8) 158.4(9)
O2D H2D O1B . 0.853(14) 1.951(14) 2.8011(8) 174.1(13)
O1D H1D O11 . 0.888(15) 1.921(15) 2.8009(9) 170.8(14)
N1B H1 O5 7_565 0.882(11) 2.176(11) 3.0264(8) 162.0(10)
O12 H12A O2 . 0.903(17) 1.948(17) 2.8127(18) 159.8(17)
O12 H12B O1B 1_545 0.95(3) 2.04(3) 2.9712(17) 168(3)
O13 H13A O2 . 1.010(16) 1.948(17) 2.912(2) 158.9(15)

loop_
_geom_torsion_atom_site_label_1
_geom_torsion_atom_site_label_2
_geom_torsion_atom_site_label_3
_geom_torsion_atom_site_label_4
_geom_torsion
_geom_torsion_publ_flag
N5 C1A C1B O1B 165.77(6) ?
N1 C1A C1B O1B 40.11(8) ?
C2A C1A C1B O1B -76.07(7) ?
N5 C1A C1B N1B -16.19(8) ?
N1 C1A C1B N1B -141.85(6) ?
C2A C1A C1B N1B 101.98(6) ?
N1B C1C C1D O1D -71.57(8) ?
O6 C1 N1 C2 -82.18(8) ?
O6 C1 N1 C1A 53.29(8) ?
N5 C1A N1 C2 96.18(6) ?
C1B C1A N1 C2 -136.75(6) ?
C2A C1A N1 C2 -13.84(7) ?
N5 C1A N1 C1 -43.17(7) ?
C1B C1A N1 C1 83.90(7) ?
C2A C1A N1 C1 -153.19(5) ?
O1B C1B N1B C1C 0.71(10) ?
C1A C1B N1B C1C -177.19(6) ?
C1D C1C N1B C1B -86.80(8) ?
C1 N1 C2 O2 -28.05(10) ?
C1A N1 C2 O2 -165.16(7) ?
C1 N1 C2 N2 155.81(6) ?
C1A N1 C2 N2 18.70(7) ?
N5 C1A C2A N2 -111.63(5) ?
N1 C1A C2A N2 4.17(6) ?
C1B C1A C2A N2 124.42(5) ?
N5 C1A C2A N4 4.01(6) ?
N1 C1A C2A N4 119.81(5) ?
C1B C1A C2A N4 -119.94(5) ?
N5 C1A C2A C2B 125.81(5) ?
N1 C1A C2A C2B -118.39(5) ?
C1B C1A C2A C2B 1.86(7) yes
N2 C2A C2B O2B 160.42(6) ?
N4 C2A C2B O2B 34.60(8) ?
C1A C2A C2B O2B -82.42(7) ?
N2 C2A C2B N2B -22.18(8) ?
N4 C2A C2B N2B -147.99(6) ?
C1A C2A C2B N2B 94.99(6) ?
N2B C2C C2D O2D 59.19(8) ?
O2 C2 N2 C2A 168.10(7) ?
N1 C2 N2 C2A -15.78(7) ?
O2 C2 N2 C3 24.29(11) ?
N1 C2 N2 C3 -159.59(6) ?
N4 C2A N2 C2 -103.23(6) ?
C2B C2A N2 C2 130.50(6) ?
C1A C2A N2 C2 6.77(7) ?
N4 C2A N2 C3 42.84(7) ?
C2B C2A N2 C3 -83.43(7) ?
C1A C2A N2 C3 152.84(5) ?
O2B C2B N2B C2C 1.93(10) ?
C2A C2B N2B C2C -175.32(6) ?
C2D C2C N2B C2B 72.89(8) ?
C2 N2 C3 O3 90.95(7) ?
C2A N2 C3 O3 -51.43(8) ?
N2 C3 O3 C4 59.48(8) ?
C3 O3 C4 N4 -61.09(8) ?
O3 C4 N4 C5 -80.44(8) ?
O3 C4 N4 C2A 53.69(8) ?
N2 C2A N4 C5 94.43(6) ?
C2B C2A N4 C5 -138.87(5) ?
C1A C2A N4 C5 -15.37(6) ?
N2 C2A N4 C4 -43.58(7) ?
C2B C2A N4 C4 83.12(7) ?
C1A C2A N4 C4 -153.38(5) ?
C4 N4 C5 O5 -25.79(10) ?
C2A N4 C5 O5 -161.75(6) ?
C4 N4 C5 N5 157.38(6) ?
C2A N4 C5 N5 21.43(7) ?
O5 C5 N5 C6 22.69(10) ?
N4 C5 N5 C6 -160.49(6) ?
O5 C5 N5 C1A 164.56(6) ?
N4 C5 N5 C1A -18.61(7) ?
N1 C1A N5 C5 -101.57(6) ?
C1B C1A N5 C5 133.06(5) ?
C2A C1A N5 C5 8.56(6) ?
N1 C1A N5 C6 42.49(7) ?
C1B C1A N5 C6 -82.87(7) ?
C2A C1A N5 C6 152.63(5) ?
C5 N5 C6 O6 88.92(7) ?
C1A N5 C6 O6 -51.27(7) ?
N5 C6 O6 C1 59.29(7) ?
N1 C1 O6 C6 -60.69(8) ?
